data_1559952
loop_
_publ_author_name
'Sjo, Peter'
'Groth, Per'
'Aasen, Arne Jorgen'

_publ_section_title
;
 Anticholinergic Agents. 2. Absolute Configurations of
 2-Methyl-1,1-Diphenyl-3-(1-piperidyl)-1-propanol and
 2-Methyl-1,1-diphenyl-3-(1-pyrrolidyl)-1-propanol. Crystal Structures of
 the Corresponding Mandelates
;
_journal_name_full 'Acta Chemica Scandinavica'
_journal_page_first 957
_journal_page_last 962
_journal_paper_doi 10.3891/acta.chem.scand.44-0957
_journal_volume 44
_journal_year 1990
_chemical_formula_sum 'C28 H33 N O4'
_chemical_formula_weight 447.565
_chemical_name_common
;
2-Methyl-1,1-diphenyl-3-(1-pyrrolidyl)-1-propanol Mandelate
;
_space_group_IT_number 19
_space_group_name_Hall 'P 2ac 2ab'
_space_group_name_H-M_alt 'P 21 21 21'
_symmetry_cell_setting orthorhombic
_symmetry_Int_Tables_number 19
_symmetry_space_group_name_Hall 'P 2ac 2ab'
_symmetry_space_group_name_H-M 'P 21 21 21'
_cell_angle_alpha 90.
_cell_angle_beta 90.
_cell_angle_gamma 90.
_cell_formula_units_Z 4
_cell_length_a 9.908(3)
_cell_length_b 14.572(5)
_cell_length_c 17.075(4)
_cell_volume 2465.3(13)
_diffrn_ambient_temperature 296
_diffrn_radiation_probe x-ray
_diffrn_radiation_type MoK\a
_diffrn_radiation_wavelength 0.71069
_exptl_crystal_density_diffrn 1.24
_refine_ls_number_reflns 1913
_refine_ls_R_factor_gt 0.046
_refine_ls_wR_factor_gt 0.045
_cod_data_source_file Acta-Chem-Scand-1990-44-957-2.cif
_cod_data_source_block 2
_cod_database_code 1559952

loop_
_space_group_symop_id
_space_group_symop_operation_xyz
1 x,y,z
2 1/2-x,-y,1/2+z
3 1/2+x,1/2-y,-z
4 -x,1/2+y,1/2-z

loop_
_atom_site_label
_atom_site_type_symbol
_atom_site_thermal_displace_type
_atom_site_fract_x
_atom_site_fract_y
_atom_site_fract_z
_atom_site_occupancy
_atom_site_U_iso_or_equiv
_atom_site_calc_flag
_atom_site_refinement_flags
_atom_site_disorder_assembly
_atom_site_disorder_group
O2 O Uiso 1.2919(3) 0.5620(2) 0.58310(10) 1.000 0.0630 . . . .
O3 O Uiso 0.2246(2) 0.3840(2) 0.58060(10) 1.000 0.0530 . . . .
O4 O Uiso 0.4002(2) 0.34530(10) 0.65440(10) 1.000 0.0480 . . . .
O1 O Uiso 0.5162(2) 0.0185(2) 0.47950(10) 1.000 0.0420 . . . .
C21 C Uiso 0.3022(5) 0.5293(3) 0.7246(3) 1.000 0.0430 . . . .
C22 C Uiso 0.2397(6) 0.6125(4) 0.7381(3) 1.000 0.0590 . . . .
C23 C Uiso 0.1991(7) 0.6374(4) 0.8132(4) 1.000 0.0690 . . . .
C24 C Uiso 0.2176(7) 0.5799(4) 0.8748(4) 1.000 0.0670 . . . .
C25 C Uiso 0.2812(7) 0.4960(4) 0.8626(4) 1.000 0.0670 . . . .
C26 C Uiso 0.3241(6) 0.4712(4) 0.7880(3) 1.000 0.0540 . . . .
C27 C Uiso 0.3499(5) 0.5041(3) 0.6420(3) 1.000 0.0440 . . . .
C28 C Uiso 0.3214(5) 0.4025(3) 0.6238(3) 1.000 0.0390 . . . .
N1 N Uiso 0.3231(3) 0.1709(2) 0.66350(10) 1.000 0.0390 . . . .
C1 C Uiso 0.3493(6) 0.0607(4) 0.3822(3) 1.000 0.0350 . . . .
C2 C Uiso 0.4426(7) 0.0358(5) 0.3259(4) 1.000 0.0480 . . . .
C3 C Uiso 0.4204(7) 0.0540(5) 0.2463(4) 1.000 0.0550 . . . .
C4 C Uiso 0.3031(7) 0.0967(5) 0.2227(4) 1.000 0.0560 . . . .
C5 C Uiso 0.2087(7) 0.1213(5) 0.2779(4) 1.000 0.0520 . . . .
C6 C Uiso 0.2310(7) 0.1029(4) 0.3579(4) 1.000 0.0440 . . . .
C7 C Uiso 0.2962(6) -0.0441(4) 0.4928(3) 1.000 0.0390 . . . .
C8 C Uiso 0.1560(8) -0.0422(5) 0.4973(4) 1.000 0.0570 . . . .
C9 C Uiso 0.0828(8) -0.1188(6) 0.5174(5) 1.000 0.0690 . . . .
C10 C Uiso 0.1472(9) -0.2004(6) 0.5322(5) 1.000 0.0700 . . . .
C11 C Uiso 0.2859(9) -0.2046(5) 0.5300(5) 1.000 0.0680 . . . .
C12 C Uiso 0.3582(7) -0.1261(5) 0.5089(4) 1.000 0.0520 . . . .
C13 C Uiso 0.3764(6) 0.0407(4) 0.4682(3) 1.000 0.0350 . . . .
C14 C Uiso 0.4230(7) 0.2112(4) 0.4941(4) 1.000 0.0510 . . . .
C15 C Uiso 0.3441(3) 0.1261(2) 0.5205(2) 1.000 0.0370 . . . .
C16 C Uiso 0.3753(4) 0.1022(2) 0.6051(2) 1.000 0.0410 . . . .
C17 C Uiso 0.1729(4) 0.1782(3) 0.6686(2) 1.000 0.0500 . . . .
C18 C Uiso 0.1482(5) 0.2170(3) 0.7495(3) 1.000 0.0790 . . . .
C19 C Uiso 0.2707(5) 0.1975(3) 0.7978(2) 1.000 0.0770 . . . .
C20 C Uiso 0.3704(6) 0.1497(4) 0.7453(3) 1.000 0.0570 . . . .

loop_
_atom_type_symbol
_atom_type_description
_atom_type_scat_dispersion_real
_atom_type_scat_dispersion_imag
_atom_type_scat_source
C C 0.0033 0.0016 ' International Tables Vol C Tables 4.2.6.8 and 6.1.1.4'
N N 0.0061 0.0033 ' International Tables Vol C Tables 4.2.6.8 and 6.1.1.4'
O O 0.0106 0.0060 ' International Tables Vol C Tables 4.2.6.8 and 6.1.1.4'

loop_
_geom_angle_atom_site_label_1
_geom_angle_atom_site_label_2
_geom_angle_atom_site_label_3
_geom_angle
_geom_angle_site_symmetry_1
_geom_angle_site_symmetry_2
_geom_angle_site_symmetry_3
_geom_angle_publ_flag
C22 C21 C26 118.3(5) . . . no
C22 C21 C27 120.2(4) . . . no
C26 C21 C27 121.5(4) . . . no
C21 C22 C23 120.8(5) . . . no
C22 C23 C24 120.9(6) . . . no
C23 C24 C25 119.2(6) . . . no
C24 C25 C26 120.3(6) . . . no
C21 C26 C25 120.5(5) . . . no
C21 C27 C28 111.1(4) . . . no
O2 C27 C21 112.4(4) 1_455 . . yes
O2 C27 C28 110.6(4) 1_455 . . yes
O3 C28 O4 125.8(4) . . . yes
O3 C28 C27 118.1(4) . . . yes
O4 C28 C27 116.1(4) . . . yes
C16 N1 C17 115.4(3) . . . yes
C16 N1 C20 111.8(3) . . . yes
C17 N1 C20 105.7(3) . . . yes
C2 C1 C6 118.3(5) . . . no
C2 C1 C13 120.2(5) . . . no
C6 C1 C13 121.5(5) . . . no
C1 C2 C3 121.3(6) . . . no
C2 C3 C4 120.1(6) . . . no
C3 C4 C5 119.4(6) . . . no
C4 C5 C6 120.5(6) . . . no
C1 C6 C5 120.4(6) . . . no
C8 C7 C12 117.0(6) . . . no
C8 C7 C13 121.2(5) . . . no
C12 C7 C13 121.8(6) . . . no
C7 C8 C9 121.6(7) . . . no
C8 C9 C10 120.3(8) . . . no
C9 C10 C11 119.8(8) . . . no
C10 C11 C12 118.9(7) . . . no
C7 C12 C11 122.4(7) . . . no
O1 C13 C1 110.1(4) . . . yes
O1 C13 C7 106.4(4) . . . yes
O1 C13 C15 107.5(4) . . . yes
C1 C13 C7 109.2(5) . . . no
C1 C13 C15 111.3(4) . . . no
C7 C13 C15 112.3(4) . . . no
C13 C15 C14 111.8(4) . . . no
C13 C15 C16 108.6(3) . . . no
C14 C15 C16 111.2(3) . . . no
N1 C16 C15 114.1(3) . . . yes
N1 C17 C18 103.9(3) . . . yes
C17 C18 C19 107.6(4) . . . no
C18 C19 C20 107.0(4) . . . no
N1 C20 C19 104.7(4) . . . yes

loop_
_geom_bond_atom_site_label_1
_geom_bond_atom_site_label_2
_geom_bond_distance
_geom_bond_site_symmetry_1
_geom_bond_site_symmetry_2
_geom_bond_publ_flag
O2 C27 1.433(5) . 1_655 yes
O3 C28 1.240(5) . . yes
O4 C28 1.256(5) . . yes
O1 C13 1.435(6) . . yes
C21 C22 1.381(7) . . no
C21 C27 1.532(7) . . no
C21 C26 1.391(7) . . no
C22 C23 1.392(9) . . no
C23 C24 1.357(9) . . no
C24 C25 1.391(9) . . no
C25 C26 1.391(9) . . no
C27 C28 1.539(6) . . no
N1 C16 1.505(4) . . yes
N1 C17 1.495(5) . . yes
N1 C20 1.505(6) . . yes
C1 C2 1.382(9) . . no
C1 C6 1.387(9) . . no
C1 C13 1.521(7) . . no
C2 C3 1.402(10) . . no
C3 C4 1.379(10) . . no
C4 C5 1.375(10) . . no
C5 C6 1.410(10) . . no
C7 C8 1.392(10) . . no
C7 C12 1.371(9) . . no
C7 C13 1.528(8) . . no
C8 C9 1.375(11) . . no
C9 C10 1.373(12) . . no
C10 C11 1.376(13) . . no
C11 C12 1.397(11) . . no
C13 C15 1.565(6) . . no
C14 C15 1.534(7) . . no
C15 C16 1.518(5) . . no
C17 C18 1.513(6) . . no
C18 C19 1.495(7) . . no
C19 C20 1.505(7) . . no

loop_
_geom_torsion_atom_site_label_1
_geom_torsion_atom_site_label_2
_geom_torsion_atom_site_label_3
_geom_torsion_atom_site_label_4
_geom_torsion
_geom_torsion_site_symmetry_1
_geom_torsion_site_symmetry_2
_geom_torsion_site_symmetry_3
_geom_torsion_site_symmetry_4
_geom_torsion_publ_flag
C26 C21 C22 C23 -0.3(8) . . . . no
C27 C21 C22 C23 -178.3(5) . . . . no
C22 C21 C26 C25 1.4(8) . . . . no
C27 C21 C26 C25 179.3(5) . . . . no
C22 C21 C27 C28 -139.7(5) . . . . no
C22 C21 C27 O2 -15.2(6) . . . 1_455 no
C26 C21 C27 C28 42.4(6) . . . . no
C26 C21 C27 O2 166.9(4) . . . 1_455 no
C21 C22 C23 C24 -1.2(10) . . . . no
C22 C23 C24 C25 1.7(10) . . . . no
C23 C24 C25 C26 -0.6(10) . . . . no
C24 C25 C26 C21 -0.9(9) . . . . no
C21 C27 C28 O3 103.5(5) . . . . no
C21 C27 C28 O4 -76.9(5) . . . . no
O2 C27 C28 O3 -22.1(6) 1_455 . . . no
O2 C27 C28 O4 157.6(4) 1_455 . . . no
C17 N1 C16 C15 65.8(4) . . . . no
C20 N1 C16 C15 -173.4(3) . . . . no
C16 N1 C17 C18 156.8(3) . . . . no
C20 N1 C17 C18 32.8(4) . . . . no
C16 N1 C20 C19 -158.3(3) . . . . no
C17 N1 C20 C19 -32.0(5) . . . . no
C6 C1 C2 C3 1.2(10) . . . . no
C13 C1 C2 C3 -179.6(6) . . . . no
C2 C1 C6 C5 -1.3(9) . . . . no
C13 C1 C6 C5 179.5(6) . . . . no
C2 C1 C13 O1 15.1(8) . . . . no
C2 C1 C13 C7 -101.4(7) . . . . no
C2 C1 C13 C15 134.1(6) . . . . no
C6 C1 C13 O1 -165.8(5) . . . . no
C6 C1 C13 C7 77.8(7) . . . . no
C6 C1 C13 C15 -46.8(7) . . . . no
C1 C2 C3 C4 -0.7(11) . . . . no
C2 C3 C4 C5 0.1(11) . . . . no
C3 C4 C5 C6 -0.2(11) . . . . no
C4 C5 C6 C1 0.8(10) . . . . no
C12 C7 C8 C9 0.4(10) . . . . no
C13 C7 C8 C9 178.3(6) . . . . no
C8 C7 C12 C11 -0.9(10) . . . . no
C13 C7 C12 C11 -178.8(6) . . . . no
C8 C7 C13 O1 172.8(5) . . . . no
C8 C7 C13 C1 -68.4(7) . . . . no
C8 C7 C13 C15 55.5(7) . . . . no
C12 C7 C13 O1 -9.4(7) . . . . no
C12 C7 C13 C1 109.4(6) . . . . no
C12 C7 C13 C15 -126.7(6) . . . . no
C7 C8 C9 C10 -1.3(12) . . . . no
C8 C9 C10 C11 2.6(13) . . . . no
C9 C10 C11 C12 -3.1(12) . . . . no
C10 C11 C12 C7 2.2(12) . . . . no
O1 C13 C15 C14 64.5(5) . . . . no
O1 C13 C15 C16 -58.5(4) . . . . no
C1 C13 C15 C14 -56.1(6) . . . . no
C1 C13 C15 C16 -179.1(4) . . . . no
C7 C13 C15 C14 -178.8(4) . . . . no
C7 C13 C15 C16 58.2(5) . . . . no
C13 C15 C16 N1 -168.4(3) . . . . no
C14 C15 C16 N1 68.3(4) . . . . no
N1 C17 C18 C19 -21.2(4) . . . . no
C17 C18 C19 C20 1.7(5) . . . . no
C18 C19 C20 N1 18.4(5) . . . . no
